data_9007054
loop_
_publ_author_name
'Camara, F.'
'Carpenter, M. A.'
'Domeneghetti, M. C.'
'Tazzoli, V.'

_publ_section_title
;
 Non-convergent ordering and displacive phase transition in pigeonite:
 in situ HT XRD study
 Sample: hgg, T = 750 C
;
_journal_name_full 'Physics and Chemistry of Minerals'
_journal_page_first 331
_journal_page_last 340
_journal_paper_doi 10.1007/s00269-002-0241-y
_journal_volume 29
_journal_year 2002
_chemical_formula_sum 'Ca0.107 Fe0.416 Mg0.464 Mn0.014 O3 Si'
_chemical_name_mineral Pigeonite
_space_group_IT_number 14
_symmetry_space_group_name_Hall '-P 2ybc'
_symmetry_space_group_name_H-M 'P 1 21/c 1'
_cell_angle_alpha 90
_cell_angle_beta 109.19
_cell_angle_gamma 90
_cell_length_a 9.824
_cell_length_b 9.017
_cell_length_c 5.309
_cell_formula_units_Z 8
_cell_volume 444.155
_diffrn_ambient_temperature 1023.15
_exptl_crystal_density_diffrn 3.458
_cod_original_formula_sum '(Mg.464 Fe.416 Mn.014 Ca.107) Si O3'
_cod_database_code 9007054

loop_
_symmetry_equiv_pos_as_xyz
x,y,z
x,1/2-y,1/2+z
-x,1/2+y,1/2-z
-x,-y,-z

loop_
_atom_site_aniso_label
_atom_site_aniso_U_11
_atom_site_aniso_U_22
_atom_site_aniso_U_33
_atom_site_aniso_U_12
_atom_site_aniso_U_13
_atom_site_aniso_U_23
MgM1 0.02100 0.02200 0.01800 0.00000 0.00500 0.00000
FeM1 0.02100 0.02200 0.01800 0.00000 0.00500 0.00000
MnM1 0.02100 0.02200 0.01800 0.00000 0.00500 0.00000
CaM1 0.02100 0.02200 0.01800 0.00000 0.00500 0.00000
MgM2 0.03300 0.03800 0.02200 0.00500 0.00200 0.00100
FeM2 0.03300 0.03800 0.02200 0.00500 0.00200 0.00100
MnM2 0.03300 0.03800 0.02200 0.00500 0.00200 0.00100
CaM2 0.03300 0.03800 0.02200 0.00500 0.00200 0.00100
SiA 0.01600 0.01800 0.01700 -0.00200 0.00600 -0.00200
SiB 0.01400 0.01600 0.01800 -0.00200 0.00500 -0.00100
O1A 0.01200 0.02700 0.02100 0.00100 0.00300 -0.00200
O1B 0.01900 0.02400 0.02300 0.00100 0.00600 0.00100
O2A 0.03600 0.01900 0.03500 -0.00800 0.01600 -0.00300
O2B 0.03100 0.03000 0.03600 -0.01200 0.01400 -0.01200
O3A 0.02100 0.05800 0.03400 0.00600 0.00800 0.02600
O3B 0.02200 0.05100 0.03600 0.00300 0.01000 0.02200

loop_
_atom_site_label
_atom_site_fract_x
_atom_site_fract_y
_atom_site_fract_z
_atom_site_occupancy
_atom_site_U_iso_or_equiv
MgM1 0.25020 0.65300 0.24290 0.72670 0.02000
FeM1 0.25020 0.65300 0.24290 0.24740 0.02000
MnM1 0.25020 0.65300 0.24290 0.00800 0.02000
CaM1 0.25020 0.65300 0.24290 0.01790 0.02000
MgM2 0.25200 0.01870 0.24140 0.20080 0.03300
FeM2 0.25200 0.01870 0.24140 0.58450 0.03300
MnM2 0.25200 0.01870 0.24140 0.01940 0.03300
CaM2 0.25200 0.01870 0.24140 0.19530 0.03300
SiA 0.04390 0.33960 0.26810 1.00000 0.01700
SiB 0.54610 0.83850 0.25250 1.00000 0.01600
O1A 0.86960 0.33800 0.15870 1.00000 0.02100
O1B 0.37240 0.83930 0.14530 1.00000 0.02200
O2A 0.12230 0.49600 0.34260 1.00000 0.02900
O2B 0.62560 0.99130 0.35970 1.00000 0.03200
O3A 0.10190 0.24840 0.55190 1.00000 0.03800
O3B 0.60340 0.72730 0.51620 1.00000 0.03600

loop_
_cod_related_entry_id
_cod_related_entry_database
_cod_related_entry_code
1 AMCSD 0020990
2 AMCSD 0008639

loop_
_[local]_alternative_name_id
_[local]_alternative_name_type
_[local]_alternative_name_source
_[local]_alternative_name_source_id
_[local]_alternative_name_value
1 mineral AMCSD 0020990 "Pigeonite"
2 mineral AMCSD 0008639 "Pigeonite"

_database_code_amcsd 0020990
